data_1513946
loop_
_publ_author_name
'Yin, Qin'
'You, Shu-Li'

_publ_section_title
;
 Asymmetric Chlorination/Ring Expansion for the Synthesis of \a-Quaternary
 Cycloalkanones.
;
_journal_issue 6
_journal_name_full 'Organic letters'
_journal_page_first 1810
_journal_page_last 1813
_journal_paper_doi 10.1021/ol5005565
_journal_volume 16
_journal_year 2014
_chemical_absolute_configuration ad
_chemical_formula_sum 'C18 H17 Cl N4 O4'
_chemical_formula_weight 388.81
_chemical_name_systematic
; 
 ? 
;
_space_group_IT_number 4
_symmetry_cell_setting monoclinic
_symmetry_space_group_name_Hall 'P 2yb'
_symmetry_space_group_name_H-M 'P 1 21 1'
_atom_sites_solution_hydrogens geom
_atom_sites_solution_primary direct
_atom_sites_solution_secondary difmap
_audit_creation_method SHELXL-97
_cell_angle_alpha 90.00
_cell_angle_beta 90.168(2)
_cell_angle_gamma 90.00
_cell_formula_units_Z 4
_cell_length_a 8.2102(10)
_cell_length_b 7.2353(9)
_cell_length_c 29.835(4)
_cell_measurement_reflns_used 4069
_cell_measurement_temperature 293(2)
_cell_measurement_theta_max 52.871
_cell_measurement_theta_min 4.962
_cell_volume 1772.3(4)
_computing_cell_refinement 'Bruker SMART'
_computing_data_collection 'Bruker SMART'
_computing_data_reduction 'Bruker SHELXTL'
_computing_molecular_graphics 'Bruker SHELXTL'
_computing_publication_material 'Bruker SHELXTL'
_computing_structure_refinement 'SHELXL-97 (Sheldrick, 1997)'
_computing_structure_solution 'SHELXS-97 (Sheldrick, 1990)'
_diffrn_ambient_temperature 293(2)
_diffrn_measured_fraction_theta_full 0.996
_diffrn_measured_fraction_theta_max 0.996
_diffrn_measurement_device_type 'CCD area detector'
_diffrn_measurement_method 'phi and omega scans'
_diffrn_radiation_monochromator graphite
_diffrn_radiation_source 'fine-focus sealed tube'
_diffrn_radiation_type MoK\a
_diffrn_radiation_wavelength 0.71073
_diffrn_reflns_av_R_equivalents 0.0375
_diffrn_reflns_av_sigmaI/netI 0.0691
_diffrn_reflns_limit_h_max 10
_diffrn_reflns_limit_h_min -10
_diffrn_reflns_limit_k_max 8
_diffrn_reflns_limit_k_min -8
_diffrn_reflns_limit_l_max 24
_diffrn_reflns_limit_l_min -36
_diffrn_reflns_number 10557
_diffrn_reflns_theta_full 26.00
_diffrn_reflns_theta_max 26.00
_diffrn_reflns_theta_min 2.05
_exptl_absorpt_coefficient_mu 0.249
_exptl_absorpt_correction_T_max 1.00000
_exptl_absorpt_correction_T_min 0.57511
_exptl_absorpt_correction_type empirical
_exptl_absorpt_process_details sadabs
_exptl_crystal_colour yellow
_exptl_crystal_density_diffrn 1.457
_exptl_crystal_density_method 'not measured'
_exptl_crystal_description prismatic
_exptl_crystal_F_000 808
_exptl_crystal_size_max 0.231
_exptl_crystal_size_mid 0.205
_exptl_crystal_size_min 0.112
_refine_diff_density_max 0.298
_refine_diff_density_min -0.335
_refine_diff_density_rms 0.085
_refine_ls_abs_structure_details 'Flack H D (1983), Acta Cryst. A39, 876-881'
_refine_ls_abs_structure_Flack 0.03(7)
_refine_ls_extinction_coef 0.009(2)
_refine_ls_extinction_expression Fc^*^=kFc[1+0.001xFc^2^\l^3^/sin(2\q)]^-1/4^
_refine_ls_extinction_method SHELXL
_refine_ls_goodness_of_fit_ref 1.006
_refine_ls_hydrogen_treatment mixed
_refine_ls_matrix_type full
_refine_ls_number_parameters 496
_refine_ls_number_reflns 6548
_refine_ls_number_restraints 3
_refine_ls_restrained_S_all 1.006
_refine_ls_R_factor_all 0.0591
_refine_ls_R_factor_gt 0.0533
_refine_ls_shift/su_max 0.000
_refine_ls_shift/su_mean 0.000
_refine_ls_structure_factor_coef Fsqd
_refine_ls_weighting_details 'calc w=1/[\s^2^(Fo^2^)+(0.0972P)^2^+0.0000P] where P=(Fo^2^+2Fc^2^)/3'
_refine_ls_weighting_scheme calc
_refine_ls_wR_factor_gt 0.1413
_refine_ls_wR_factor_ref 0.1480
_reflns_number_gt 5791
_reflns_number_total 6548
_reflns_threshold_expression >2sigma(I)
_cod_data_source_file ol5005565_si_002.cif
_cod_data_source_block cd213627
_cod_depositor_comments
;
The following automatic conversions were performed:

'_symmetry_cell_setting' value 'Monoclinic' changed to 'monoclinic'
according to
/usr/data/users/saulius/crontab/automatic-downloads/current/ACS/lib/dictionaries/cif_core.dic
dictionary named 'cif_core.dic' version 2.4.2 from 2011-04-26.

Automatic conversion script
Id: cif_fix_values 2281 2013-09-26 08:29:07Z andrius 
;
_cod_original_sg_symbol_H-M P2(1)
_cod_database_code 1513946

loop_
_symmetry_equiv_pos_as_xyz
'x, y, z'
'-x, y+1/2, -z'

loop_
_atom_site_label
_atom_site_type_symbol
_atom_site_fract_x
_atom_site_fract_y
_atom_site_fract_z
_atom_site_U_iso_or_equiv
_atom_site_adp_type
_atom_site_occupancy
_atom_site_symmetry_multiplicity
_atom_site_calc_flag
_atom_site_refinement_flags
Cl1 Cl 0.60886(11) 0.81349(17) 0.01104(3) 0.0677(3) Uani 1 1 d .
Cl2 Cl -0.08863(10) -0.17508(13) 0.40826(3) 0.0651(3) Uani 1 1 d .
N1 N 0.7096(3) 0.7646(3) 0.16562(7) 0.0402(5) Uani 1 1 d .
N2 N 0.6564(3) 0.7336(4) 0.20868(7) 0.0429(5) Uani 1 1 d D
N3 N 0.5181(3) 0.7056(3) 0.29876(8) 0.0440(6) Uani 1 1 d .
N4 N 0.7253(3) 1.3178(4) 0.32969(8) 0.0481(6) Uani 1 1 d .
N5 N 0.1220(3) 0.0400(3) 0.33741(7) 0.0414(5) Uani 1 1 d .
N6 N 0.1802(3) 0.0713(4) 0.29475(8) 0.0430(5) Uani 1 1 d D
N7 N 0.3261(3) 0.0992(4) 0.20527(8) 0.0461(6) Uani 1 1 d .
N8 N 0.1104(3) -0.5068(4) 0.17168(9) 0.0508(6) Uani 1 1 d .
O1 O 0.4996(3) 0.5712(3) 0.27400(7) 0.0568(6) Uani 1 1 d .
O2 O 0.4637(4) 0.7085(4) 0.33636(8) 0.0795(9) Uani 1 1 d .
O3 O 0.6497(3) 1.3159(4) 0.36455(7) 0.0583(6) Uani 1 1 d .
O4 O 0.8190(3) 1.4423(4) 0.31924(9) 0.0709(7) Uani 1 1 d .
O5 O 0.3395(3) 0.2345(3) 0.22999(7) 0.0608(6) Uani 1 1 d .
O6 O 0.3891(4) 0.0911(4) 0.16848(8) 0.0726(8) Uani 1 1 d .
O7 O 0.1916(3) -0.5067(4) 0.13745(8) 0.0676(7) Uani 1 1 d .
O8 O 0.0140(3) -0.6291(4) 0.18087(9) 0.0732(8) Uani 1 1 d .
C1 C 0.7326(3) 0.6575(4) 0.08848(8) 0.0357(6) Uani 1 1 d .
C2 C 0.7205(4) 0.4571(5) 0.07159(10) 0.0466(7) Uani 1 1 d .
H2A H 0.6927 0.4543 0.0400 0.056 Uiso 1 1 calc R
H2B H 0.8230 0.3928 0.0759 0.056 Uiso 1 1 calc R
C3 C 0.5868(4) 0.3686(5) 0.09934(11) 0.0567(8) Uani 1 1 d .
H3A H 0.5978 0.2351 0.0996 0.068 Uiso 1 1 calc R
H3B H 0.4801 0.4005 0.0876 0.068 Uiso 1 1 calc R
C4 C 0.6111(4) 0.4479(5) 0.14613(9) 0.0504(7) Uani 1 1 d .
H4A H 0.5077 0.4609 0.1615 0.061 Uiso 1 1 calc R
H4B H 0.6823 0.3697 0.1639 0.061 Uiso 1 1 calc R
C5 C 0.6877(3) 0.6335(4) 0.13793(8) 0.0358(6) Uani 1 1 d .
C6 C 0.5925(3) 0.7752(5) 0.06982(9) 0.0452(7) Uani 1 1 d .
H6A H 0.5915 0.8936 0.0851 0.054 Uiso 1 1 calc R
H6B H 0.4900 0.7138 0.0760 0.054 Uiso 1 1 calc R
C7 C 0.8944(3) 0.7536(4) 0.07923(8) 0.0365(6) Uani 1 1 d .
C8 C 0.9272(4) 0.9271(5) 0.09639(9) 0.0470(7) Uani 1 1 d .
H8 H 0.8515 0.9837 0.1150 0.056 Uiso 1 1 calc R
C9 C 1.0705(4) 1.0181(5) 0.08635(11) 0.0572(8) Uani 1 1 d .
H9 H 1.0908 1.1345 0.0983 0.069 Uiso 1 1 calc R
C10 C 1.1831(4) 0.9366(6) 0.05868(11) 0.0589(9) Uani 1 1 d .
H10 H 1.2800 0.9968 0.0519 0.071 Uiso 1 1 calc R
C11 C 1.1510(4) 0.7672(6) 0.04150(11) 0.0595(9) Uani 1 1 d .
H11 H 1.2266 0.7120 0.0226 0.071 Uiso 1 1 calc R
C12 C 1.0085(3) 0.6745(5) 0.05144(9) 0.0476(7) Uani 1 1 d .
H12 H 0.9895 0.5581 0.0393 0.057 Uiso 1 1 calc R
C13 C 0.6718(3) 0.8716(4) 0.23887(8) 0.0370(6) Uani 1 1 d .
C14 C 0.6082(3) 0.8632(4) 0.28242(8) 0.0373(6) Uani 1 1 d .
C15 C 0.6251(3) 1.0097(4) 0.31234(9) 0.0383(6) Uani 1 1 d .
H15 H 0.5815 1.0025 0.3410 0.046 Uiso 1 1 calc R
C16 C 0.7071(3) 1.1642(4) 0.29868(9) 0.0396(6) Uani 1 1 d .
C17 C 0.7725(4) 1.1765(5) 0.25617(9) 0.0465(7) Uani 1 1 d .
H17 H 0.8279 1.2828 0.2476 0.056 Uiso 1 1 calc R
C18 C 0.7564(4) 1.0346(5) 0.22701(9) 0.0466(7) Uani 1 1 d .
H18 H 0.8018 1.0444 0.1986 0.056 Uiso 1 1 calc R
C19 C 0.0945(3) 0.1500(4) 0.41427(8) 0.0384(6) Uani 1 1 d .
C20 C 0.0875(4) 0.3570(4) 0.42712(10) 0.0524(8) Uani 1 1 d .
H20A H -0.0138 0.4123 0.4171 0.063 Uiso 1 1 calc R
H20B H 0.0969 0.3726 0.4593 0.063 Uiso 1 1 calc R
C21 C 0.2322(4) 0.4435(5) 0.40323(10) 0.0534(7) Uani 1 1 d .
H21A H 0.2188 0.5761 0.4003 0.064 Uiso 1 1 calc R
H21B H 0.3331 0.4183 0.4191 0.064 Uiso 1 1 calc R
C22 C 0.2302(4) 0.3497(4) 0.35773(10) 0.0476(7) Uani 1 1 d .
H22A H 0.1694 0.4227 0.3361 0.057 Uiso 1 1 calc R
H22B H 0.3401 0.3321 0.3467 0.057 Uiso 1 1 calc R
C23 C 0.1488(3) 0.1678(4) 0.36561(9) 0.0373(6) Uani 1 1 d .
C24 C -0.0750(3) 0.0664(5) 0.42016(11) 0.0483(7) Uani 1 1 d .
H24A H -0.1504 0.1317 0.4007 0.058 Uiso 1 1 calc R
H24B H -0.1097 0.0869 0.4508 0.058 Uiso 1 1 calc R
C25 C 0.2190(3) 0.0472(4) 0.44287(8) 0.0345(5) Uani 1 1 d .
C26 C 0.2026(3) 0.0456(5) 0.48926(9) 0.0454(7) Uani 1 1 d .
H26 H 0.1185 0.1119 0.5025 0.054 Uiso 1 1 calc R
C27 C 0.3096(4) -0.0532(5) 0.51584(9) 0.0525(8) Uani 1 1 d .
H27 H 0.2967 -0.0531 0.5468 0.063 Uiso 1 1 calc R
C28 C 0.4340(4) -0.1507(5) 0.49705(11) 0.0542(8) Uani 1 1 d .
H28 H 0.5051 -0.2177 0.5151 0.065 Uiso 1 1 calc R
C29 C 0.4540(4) -0.1496(5) 0.45116(10) 0.0545(8) Uani 1 1 d .
H29 H 0.5399 -0.2138 0.4382 0.065 Uiso 1 1 calc R
C30 C 0.3455(3) -0.0526(4) 0.42465(9) 0.0427(6) Uani 1 1 d .
H30 H 0.3582 -0.0546 0.3937 0.051 Uiso 1 1 calc R
C31 C 0.1649(3) -0.0654(4) 0.26437(8) 0.0368(6) Uani 1 1 d .
C32 C 0.2334(3) -0.0586(4) 0.22044(9) 0.0380(6) Uani 1 1 d .
C33 C 0.2143(3) -0.2026(4) 0.19048(9) 0.0419(6) Uani 1 1 d .
H33 H 0.2585 -0.1947 0.1619 0.050 Uiso 1 1 calc R
C34 C 0.1304(3) -0.3559(4) 0.20306(9) 0.0430(6) Uani 1 1 d .
C35 C 0.0633(4) -0.3692(4) 0.24559(10) 0.0490(7) Uani 1 1 d .
H35 H 0.0061 -0.4750 0.2537 0.059 Uiso 1 1 calc R
C36 C 0.0804(4) -0.2290(4) 0.27554(10) 0.0465(7) Uani 1 1 d .
H36 H 0.0356 -0.2411 0.3040 0.056 Uiso 1 1 calc R
H6 H 0.240(4) 0.163(4) 0.2878(11) 0.060(11) Uiso 1 1 d D
H2 H 0.596(4) 0.648(5) 0.2172(12) 0.075(13) Uiso 1 1 d D

loop_
_atom_site_aniso_label
_atom_site_aniso_U_11
_atom_site_aniso_U_22
_atom_site_aniso_U_33
_atom_site_aniso_U_23
_atom_site_aniso_U_13
_atom_site_aniso_U_12
Cl1 0.0708(5) 0.0881(7) 0.0440(4) 0.0166(4) -0.0097(3) 0.0114(5)
Cl2 0.0591(4) 0.0541(5) 0.0822(6) 0.0097(4) 0.0095(4) -0.0166(4)
N1 0.0467(12) 0.0414(13) 0.0326(11) 0.0000(9) 0.0052(9) -0.0076(10)
N2 0.0534(13) 0.0444(14) 0.0309(11) -0.0011(10) 0.0061(10) -0.0134(11)
N3 0.0565(14) 0.0385(14) 0.0371(12) 0.0007(10) 0.0094(10) -0.0056(11)
N4 0.0497(13) 0.0473(14) 0.0472(14) -0.0052(12) -0.0109(11) -0.0034(13)
N5 0.0479(12) 0.0403(13) 0.0361(11) 0.0057(10) 0.0039(9) -0.0032(10)
N6 0.0545(14) 0.0395(13) 0.0351(11) 0.0038(10) 0.0020(10) -0.0130(12)
N7 0.0550(14) 0.0445(15) 0.0388(12) 0.0081(11) -0.0020(10) -0.0114(12)
N8 0.0549(14) 0.0452(15) 0.0524(15) -0.0026(12) -0.0102(12) -0.0052(13)
O1 0.0802(15) 0.0424(12) 0.0478(11) -0.0046(10) 0.0108(10) -0.0190(11)
O2 0.127(2) 0.0566(15) 0.0549(13) -0.0058(12) 0.0467(15) -0.0259(15)
O3 0.0732(13) 0.0584(14) 0.0433(11) -0.0114(11) 0.0000(10) 0.0016(13)
O4 0.0785(16) 0.0579(16) 0.0762(16) -0.0174(13) 0.0003(13) -0.0256(14)
O5 0.0855(16) 0.0471(13) 0.0499(12) 0.0030(10) 0.0059(11) -0.0255(12)
O6 0.1003(19) 0.0702(17) 0.0473(12) 0.0026(12) 0.0225(12) -0.0353(15)
O7 0.0864(16) 0.0639(16) 0.0523(13) -0.0133(12) 0.0040(12) -0.0049(14)
O8 0.0762(16) 0.0598(17) 0.0836(18) -0.0205(13) 0.0039(14) -0.0284(13)
C1 0.0391(13) 0.0382(14) 0.0298(12) 0.0001(11) -0.0011(10) -0.0004(12)
C2 0.0535(16) 0.0430(16) 0.0434(15) -0.0078(13) 0.0028(12) -0.0034(14)
C3 0.068(2) 0.0471(19) 0.0551(17) -0.0064(14) 0.0034(15) -0.0176(15)
C4 0.0627(17) 0.0478(17) 0.0408(14) 0.0008(13) 0.0034(13) -0.0180(15)
C5 0.0363(12) 0.0385(14) 0.0326(12) 0.0011(11) 0.0000(10) -0.0037(11)
C6 0.0410(13) 0.0539(19) 0.0407(14) -0.0010(12) 0.0002(11) 0.0024(13)
C7 0.0355(12) 0.0465(15) 0.0276(11) 0.0057(11) -0.0012(9) 0.0014(11)
C8 0.0522(16) 0.0490(18) 0.0396(14) 0.0005(13) 0.0061(12) -0.0045(14)
C9 0.0591(18) 0.057(2) 0.0557(18) 0.0079(15) -0.0038(15) -0.0168(16)
C10 0.0431(15) 0.072(2) 0.0621(19) 0.0207(18) 0.0037(14) -0.0106(16)
C11 0.0455(16) 0.077(3) 0.0561(18) 0.0108(17) 0.0144(13) 0.0042(17)
C12 0.0456(15) 0.0547(18) 0.0427(15) 0.0015(13) 0.0066(12) 0.0044(14)
C13 0.0403(13) 0.0388(15) 0.0318(12) 0.0006(10) -0.0020(10) -0.0033(11)
C14 0.0410(13) 0.0374(15) 0.0333(13) 0.0019(11) 0.0013(10) -0.0028(11)
C15 0.0395(13) 0.0433(15) 0.0320(12) 0.0003(11) 0.0001(10) 0.0019(11)
C16 0.0421(13) 0.0398(15) 0.0368(13) -0.0004(11) -0.0068(10) -0.0036(12)
C17 0.0537(16) 0.0438(17) 0.0420(15) 0.0021(12) -0.0029(12) -0.0163(14)
C18 0.0528(16) 0.0519(18) 0.0350(14) 0.0037(13) 0.0062(12) -0.0148(14)
C19 0.0430(14) 0.0331(14) 0.0392(14) 0.0018(11) 0.0063(11) 0.0041(12)
C20 0.0655(19) 0.0388(17) 0.0530(17) -0.0014(13) 0.0113(14) 0.0101(14)
C21 0.0665(19) 0.0338(15) 0.0600(18) -0.0021(14) 0.0005(15) -0.0067(14)
C22 0.0539(16) 0.0412(17) 0.0478(15) 0.0064(13) 0.0018(12) -0.0105(14)
C23 0.0373(12) 0.0350(14) 0.0398(13) 0.0067(12) -0.0012(10) 0.0023(11)
C24 0.0417(14) 0.0487(18) 0.0546(17) 0.0121(14) 0.0060(12) 0.0058(13)
C25 0.0378(12) 0.0322(13) 0.0335(12) -0.0002(10) 0.0033(10) -0.0033(11)
C26 0.0453(14) 0.0512(18) 0.0397(14) -0.0004(13) 0.0070(11) 0.0003(13)
C27 0.0624(18) 0.061(2) 0.0340(13) 0.0077(14) -0.0064(12) -0.0085(16)
C28 0.0571(17) 0.0514(19) 0.0541(17) 0.0078(15) -0.0177(14) 0.0013(15)
C29 0.0499(15) 0.057(2) 0.0568(17) -0.0019(16) -0.0019(13) 0.0128(15)
C30 0.0447(14) 0.0441(16) 0.0392(13) 0.0000(12) 0.0027(11) 0.0072(12)
C31 0.0373(12) 0.0388(15) 0.0342(13) 0.0050(11) -0.0037(10) -0.0020(11)
C32 0.0382(12) 0.0390(14) 0.0367(12) 0.0074(11) -0.0070(10) -0.0069(12)
C33 0.0435(13) 0.0470(17) 0.0352(13) 0.0045(12) -0.0039(10) -0.0035(13)
C34 0.0427(14) 0.0445(16) 0.0418(14) -0.0035(12) -0.0077(11) -0.0004(13)
C35 0.0521(16) 0.0423(17) 0.0526(17) 0.0040(14) -0.0020(13) -0.0156(14)
C36 0.0512(15) 0.0479(17) 0.0404(14) 0.0023(12) 0.0018(12) -0.0105(14)

loop_
_atom_type_symbol
_atom_type_description
_atom_type_scat_dispersion_real
_atom_type_scat_dispersion_imag
_atom_type_scat_source
C C 0.0033 0.0016 'International Tables Vol C Tables 4.2.6.8 and 6.1.1.4'
H H 0.0000 0.0000 'International Tables Vol C Tables 4.2.6.8 and 6.1.1.4'
N N 0.0061 0.0033 'International Tables Vol C Tables 4.2.6.8 and 6.1.1.4'
O O 0.0106 0.0060 'International Tables Vol C Tables 4.2.6.8 and 6.1.1.4'
Cl Cl 0.1484 0.1585 'International Tables Vol C Tables 4.2.6.8 and 6.1.1.4'

loop_
_geom_angle_atom_site_label_1
_geom_angle_atom_site_label_2
_geom_angle_atom_site_label_3
_geom_angle
C5 N1 N2 116.1(2)
C13 N2 N1 118.2(2)
C13 N2 H2 114(3)
N1 N2 H2 127(3)
O2 N3 O1 121.7(2)
O2 N3 C14 119.4(2)
O1 N3 C14 118.9(2)
O3 N4 O4 123.3(3)
O3 N4 C16 119.0(3)
O4 N4 C16 117.6(2)
C23 N5 N6 115.6(2)
C31 N6 N5 117.9(2)
C31 N6 H6 117(2)
N5 N6 H6 124(2)
O6 N7 O5 122.8(3)
O6 N7 C32 118.1(3)
O5 N7 C32 119.2(2)
O8 N8 O7 123.0(3)
O8 N8 C34 118.3(3)
O7 N8 C34 118.6(3)
C7 C1 C5 116.0(2)
C7 C1 C6 109.5(2)
C5 C1 C6 103.3(2)
C7 C1 C2 115.2(2)
C5 C1 C2 101.1(2)
C6 C1 C2 110.9(2)
C3 C2 C1 105.4(2)
C3 C2 H2A 110.7
C1 C2 H2A 110.7
C3 C2 H2B 110.7
C1 C2 H2B 110.7
H2A C2 H2B 108.8
C2 C3 C4 104.4(3)
C2 C3 H3A 110.9
C4 C3 H3A 110.9
C2 C3 H3B 110.9
C4 C3 H3B 110.9
H3A C3 H3B 108.9
C5 C4 C3 104.0(2)
C5 C4 H4A 111.0
C3 C4 H4A 111.0
C5 C4 H4B 111.0
C3 C4 H4B 111.0
H4A C4 H4B 109.0
N1 C5 C4 128.3(2)
N1 C5 C1 120.5(2)
C4 C5 C1 111.1(2)
C1 C6 Cl1 112.62(18)
C1 C6 H6A 109.1
Cl1 C6 H6A 109.1
C1 C6 H6B 109.1
Cl1 C6 H6B 109.1
H6A C6 H6B 107.8
C12 C7 C8 117.9(3)
C12 C7 C1 120.9(3)
C8 C7 C1 121.1(2)
C9 C8 C7 121.2(3)
C9 C8 H8 119.4
C7 C8 H8 119.4
C10 C9 C8 120.0(3)
C10 C9 H9 120.0
C8 C9 H9 120.0
C11 C10 C9 119.0(3)
C11 C10 H10 120.5
C9 C10 H10 120.5
C10 C11 C12 121.5(3)
C10 C11 H11 119.3
C12 C11 H11 119.3
C7 C12 C11 120.4(3)
C7 C12 H12 119.8
C11 C12 H12 119.8
N2 C13 C14 123.5(2)
N2 C13 C18 119.7(2)
C14 C13 C18 116.9(2)
C15 C14 C13 121.6(2)
C15 C14 N3 115.8(2)
C13 C14 N3 122.6(2)
C16 C15 C14 118.6(2)
C16 C15 H15 120.7
C14 C15 H15 120.7
C15 C16 C17 121.3(3)
C15 C16 N4 119.0(2)
C17 C16 N4 119.7(3)
C18 C17 C16 120.3(3)
C18 C17 H17 119.9
C16 C17 H17 119.9
C17 C18 C13 121.3(3)
C17 C18 H18 119.3
C13 C18 H18 119.3
C25 C19 C23 112.1(2)
C25 C19 C24 110.6(2)
C23 C19 C24 114.3(2)
C25 C19 C20 111.0(2)
C23 C19 C20 99.5(2)
C24 C19 C20 108.7(2)
C21 C20 C19 104.6(2)
C21 C20 H20A 110.8
C19 C20 H20A 110.8
C21 C20 H20B 110.8
C19 C20 H20B 110.8
H20A C20 H20B 108.9
C22 C21 C20 103.2(3)
C22 C21 H21A 111.1
C20 C21 H21A 111.1
C22 C21 H21B 111.1
C20 C21 H21B 111.1
H21A C21 H21B 109.1
C23 C22 C21 104.9(2)
C23 C22 H22A 110.8
C21 C22 H22A 110.8
C23 C22 H22B 110.8
C21 C22 H22B 110.8
H22A C22 H22B 108.8
N5 C23 C22 127.9(2)
N5 C23 C19 121.3(2)
C22 C23 C19 110.9(2)
C19 C24 Cl2 114.9(2)
C19 C24 H24A 108.5
Cl2 C24 H24A 108.5
C19 C24 H24B 108.5
Cl2 C24 H24B 108.5
H24A C24 H24B 107.5
C30 C25 C26 117.6(2)
C30 C25 C19 122.7(2)
C26 C25 C19 119.6(2)
C27 C26 C25 120.8(3)
C27 C26 H26 119.6
C25 C26 H26 119.6
C28 C27 C26 120.5(3)
C28 C27 H27 119.7
C26 C27 H27 119.7
C27 C28 C29 119.8(3)
C27 C28 H28 120.1
C29 C28 H28 120.1
C28 C29 C30 119.5(3)
C28 C29 H29 120.2
C30 C29 H29 120.2
C25 C30 C29 121.7(3)
C25 C30 H30 119.1
C29 C30 H30 119.1
N6 C31 C36 120.1(2)
N6 C31 C32 123.8(2)
C36 C31 C32 116.1(2)
C33 C32 C31 121.5(2)
C33 C32 N7 116.9(2)
C31 C32 N7 121.6(2)
C34 C33 C32 119.6(2)
C34 C33 H33 120.2
C32 C33 H33 120.2
C33 C34 C35 120.8(3)
C33 C34 N8 119.6(3)
C35 C34 N8 119.6(3)
C36 C35 C34 120.6(3)
C36 C35 H35 119.7
C34 C35 H35 119.7
C35 C36 C31 121.4(3)
C35 C36 H36 119.3
C31 C36 H36 119.3

loop_
_geom_bond_atom_site_label_1
_geom_bond_atom_site_label_2
_geom_bond_distance
Cl1 C6 1.781(3)
Cl2 C24 1.786(4)
N1 C5 1.271(4)
N1 N2 1.376(3)
N2 C13 1.350(4)
N2 H2 0.838(19)
N3 O2 1.209(3)
N3 O1 1.230(3)
N3 C14 1.444(4)
N4 O3 1.213(3)
N4 O4 1.225(4)
N4 C16 1.453(4)
N5 C23 1.269(4)
N5 N6 1.380(3)
N6 C31 1.347(4)
N6 H6 0.849(19)
N7 O6 1.217(3)
N7 O5 1.230(3)
N7 C32 1.445(4)
N8 O8 1.219(4)
N8 O7 1.222(4)
N8 C34 1.447(4)
C1 C7 1.525(4)
C1 C5 1.532(3)
C1 C6 1.535(4)
C1 C2 1.538(4)
C2 C3 1.518(4)
C2 H2A 0.9700
C2 H2B 0.9700
C3 C4 1.522(4)
C3 H3A 0.9700
C3 H3B 0.9700
C4 C5 1.503(4)
C4 H4A 0.9700
C4 H4B 0.9700
C6 H6A 0.9700
C6 H6B 0.9700
C7 C12 1.377(4)
C7 C8 1.382(4)
C8 C9 1.381(4)
C8 H8 0.9300
C9 C10 1.374(5)
C9 H9 0.9300
C10 C11 1.354(6)
C10 H10 0.9300
C11 C12 1.381(5)
C11 H11 0.9300
C12 H12 0.9300
C13 C14 1.403(4)
C13 C18 1.414(4)
C14 C15 1.392(4)
C15 C16 1.368(4)
C15 H15 0.9300
C16 C17 1.382(4)
C17 C18 1.352(4)
C17 H17 0.9300
C18 H18 0.9300
C19 C25 1.523(4)
C19 C23 1.525(4)
C19 C24 1.528(4)
C19 C20 1.547(4)
C20 C21 1.522(5)
C20 H20A 0.9700
C20 H20B 0.9700
C21 C22 1.518(4)
C21 H21A 0.9700
C21 H21B 0.9700
C22 C23 1.495(4)
C22 H22A 0.9700
C22 H22B 0.9700
C24 H24A 0.9700
C24 H24B 0.9700
C25 C30 1.378(4)
C25 C26 1.391(4)
C26 C27 1.381(4)
C26 H26 0.9300
C27 C28 1.363(5)
C27 H27 0.9300
C28 C29 1.379(4)
C28 H28 0.9300
C29 C30 1.381(4)
C29 H29 0.9300
C30 H30 0.9300
C31 C36 1.413(4)
C31 C32 1.429(4)
C32 C33 1.382(4)
C33 C34 1.359(4)
C33 H33 0.9300
C34 C35 1.388(4)
C35 C36 1.359(4)
C35 H35 0.9300
C36 H36 0.9300

loop_
_geom_torsion_atom_site_label_1
_geom_torsion_atom_site_label_2
_geom_torsion_atom_site_label_3
_geom_torsion_atom_site_label_4
_geom_torsion
C5 N1 N2 C13 -177.7(3)
C23 N5 N6 C31 175.5(2)
C7 C1 C2 C3 158.1(2)
C5 C1 C2 C3 32.2(3)
C6 C1 C2 C3 -76.8(3)
C1 C2 C3 C4 -38.6(3)
C2 C3 C4 C5 28.1(3)
N2 N1 C5 C4 -0.1(4)
N2 N1 C5 C1 176.2(2)
C3 C4 C5 N1 168.5(3)
C3 C4 C5 C1 -8.0(3)
C7 C1 C5 N1 42.9(4)
C6 C1 C5 N1 -76.8(3)
C2 C1 C5 N1 168.3(3)
C7 C1 C5 C4 -140.2(3)
C6 C1 C5 C4 100.0(3)
C2 C1 C5 C4 -14.8(3)
C7 C1 C6 Cl1 59.2(3)
C5 C1 C6 Cl1 -176.67(19)
C2 C1 C6 Cl1 -69.1(3)
C5 C1 C7 C12 127.9(3)
C6 C1 C7 C12 -115.8(3)
C2 C1 C7 C12 10.1(3)
C5 C1 C7 C8 -55.8(3)
C6 C1 C7 C8 60.5(3)
C2 C1 C7 C8 -173.6(2)
C12 C7 C8 C9 -0.6(4)
C1 C7 C8 C9 -177.0(3)
C7 C8 C9 C10 0.3(5)
C8 C9 C10 C11 0.2(5)
C9 C10 C11 C12 -0.5(5)
C8 C7 C12 C11 0.3(4)
C1 C7 C12 C11 176.7(3)
C10 C11 C12 C7 0.3(5)
N1 N2 C13 C14 173.6(2)
N1 N2 C13 C18 -6.6(4)
N2 C13 C14 C15 -179.2(3)
C18 C13 C14 C15 1.0(4)
N2 C13 C14 N3 -0.7(4)
C18 C13 C14 N3 179.5(3)
O2 N3 C14 C15 0.0(4)
O1 N3 C14 C15 -179.6(3)
O2 N3 C14 C13 -178.5(3)
O1 N3 C14 C13 1.8(4)
C13 C14 C15 C16 -0.5(4)
N3 C14 C15 C16 -179.1(2)
C14 C15 C16 C17 -0.1(4)
C14 C15 C16 N4 180.0(2)
O3 N4 C16 C15 -9.7(4)
O4 N4 C16 C15 169.4(3)
O3 N4 C16 C17 170.4(3)
O4 N4 C16 C17 -10.5(4)
C15 C16 C17 C18 0.1(5)
N4 C16 C17 C18 -180.0(3)
C16 C17 C18 C13 0.5(5)
N2 C13 C18 C17 179.2(3)
C14 C13 C18 C17 -1.0(4)
C25 C19 C20 C21 80.4(3)
C23 C19 C20 C21 -37.9(3)
C24 C19 C20 C21 -157.7(2)
C19 C20 C21 C22 40.9(3)
C20 C21 C22 C23 -26.2(3)
N6 N5 C23 C22 2.4(4)
N6 N5 C23 C19 -178.7(2)
C21 C22 C23 N5 -178.7(3)
C21 C22 C23 C19 2.3(3)
C25 C19 C23 N5 85.3(3)
C24 C19 C23 N5 -41.6(3)
C20 C19 C23 N5 -157.2(3)
C25 C19 C23 C22 -95.6(3)
C24 C19 C23 C22 137.5(3)
C20 C19 C23 C22 21.9(3)
C25 C19 C24 Cl2 -56.1(3)
C23 C19 C24 Cl2 71.5(3)
C20 C19 C24 Cl2 -178.3(2)
C23 C19 C25 C30 -13.7(4)
C24 C19 C25 C30 115.2(3)
C20 C19 C25 C30 -124.0(3)
C23 C19 C25 C26 169.2(2)
C24 C19 C25 C26 -61.9(3)
C20 C19 C25 C26 58.8(3)
C30 C25 C26 C27 -0.2(4)
C19 C25 C26 C27 177.1(3)
C25 C26 C27 C28 0.2(5)
C26 C27 C28 C29 0.5(5)
C27 C28 C29 C30 -1.3(5)
C26 C25 C30 C29 -0.7(4)
C19 C25 C30 C29 -177.9(3)
C28 C29 C30 C25 1.4(5)
N5 N6 C31 C36 4.8(4)
N5 N6 C31 C32 -173.8(2)
N6 C31 C32 C33 -180.0(3)
C36 C31 C32 C33 1.4(4)
N6 C31 C32 N7 0.1(4)
C36 C31 C32 N7 -178.5(2)
O6 N7 C32 C33 -4.3(4)
O5 N7 C32 C33 176.4(3)
O6 N7 C32 C31 175.6(3)
O5 N7 C32 C31 -3.6(4)
C31 C32 C33 C34 -0.9(4)
N7 C32 C33 C34 179.0(2)
C32 C33 C34 C35 0.2(4)
C32 C33 C34 N8 -180.0(2)
O8 N8 C34 C33 -168.5(3)
O7 N8 C34 C33 12.1(4)
O8 N8 C34 C35 11.3(4)
O7 N8 C34 C35 -168.1(3)
C33 C34 C35 C36 -0.1(5)
N8 C34 C35 C36 -179.9(3)
C34 C35 C36 C31 0.7(5)
N6 C31 C36 C35 -179.9(3)
C32 C31 C36 C35 -1.3(4)
